data_7250827
loop_
_publ_author_name
'Zheng, Kaibo'
'Wu, Wenlin'
'Yang, Xueer'
'Yan, Jiaying'
'Zhang, Nuonuo'
'Fang, Mingyue'
'Han, Fei'

_publ_section_title
;
 Effect of bridge units on the photophysical properties of
 tetraphenylethene-benzothiazole hybrid AIEgens with high-contrast
 mechanofluorochromic behaviour
;
_journal_issue 39
_journal_name_full CrystEngComm
_journal_page_first 6502
_journal_page_last 6507
_journal_paper_doi 10.1039/D5CE00574D
_journal_volume 27
_journal_year 2025
_chemical_formula_moiety 'C37 H23 N3 S'
_chemical_formula_sum 'C37 H23 N3 S'
_chemical_formula_weight 541.64
_space_group_crystal_system triclinic
_space_group_IT_number 2
_space_group_name_Hall '-P 1'
_space_group_name_H-M_alt 'P -1'
_atom_sites_solution_hydrogens geom
_atom_sites_solution_primary direct
_audit_creation_date 2025-03-15
_audit_creation_method
;
Olex2 1.5-beta
(compiled 2022.04.07 svn.rca3783a0 for OlexSys, GUI svn.r6439)
;
_audit_update_record
;
2025-05-31 deposited with the CCDC.	2025-09-02 downloaded from the CCDC.
;
_cell_angle_alpha 94.160(2)
_cell_angle_beta 92.552(2)
_cell_angle_gamma 94.443(2)
_cell_formula_units_Z 2
_cell_length_a 8.9210(3)
_cell_length_b 9.4764(3)
_cell_length_c 16.5104(5)
_cell_measurement_reflns_used 11104
_cell_measurement_temperature 150.00(10)
_cell_measurement_theta_max 72.5220
_cell_measurement_theta_min 4.6720
_cell_volume 1386.15(8)
_computing_cell_refinement 'CrysAlisPro 1.171.43.121a (Rigaku OD, 2024)'
_computing_data_collection 'CrysAlisPro system (CCD 43.121a 64-bit (release 24-04-2024))'
_computing_data_reduction 'CrysAlisPro 1.171.43.121a (Rigaku OD, 2024)'
_computing_molecular_graphics 'Olex2 1.5-beta (Dolomanov et al., 2009)'
_computing_publication_material 'Olex2 1.5-beta (Dolomanov et al., 2009)'
_computing_structure_refinement 'SHELXL 2018/3 (Sheldrick, 2015)'
_computing_structure_solution 'SHELXS  (Sheldrick, 2008)'
_diffrn_ambient_environment N~2~
_diffrn_ambient_temperature 150.00(10)
_diffrn_detector 'Hybrid Pixel Array Detector'
_diffrn_detector_area_resol_mean 10.0000
_diffrn_detector_type 'HyPix-Arc 150'
_diffrn_measured_fraction_theta_full 0.971
_diffrn_measured_fraction_theta_max 0.971
_diffrn_measurement_details
;
List of Runs (angles in degrees, time in seconds):

  # Type    Start    End  Width  t~exp~   \w     \q     \k     \f   Frames
#--------------------------------------------------------------------------
  1  \w     57.00  88.00   0.50    0.05    --   62.28  15.00 150.00   62
  2  \w     66.00  92.00   0.50    0.05    --   62.28  15.00  90.00   52
  3  \w     62.00 102.00   0.50    0.05    --   62.28  15.00  60.00   80
  4  \w     63.00  98.00   0.50    0.05    --   62.28  15.00 120.00   70
  5  \w     60.00  97.00   0.50    0.05    --   62.28  15.00  30.00   74
  6  \w     81.00 110.00   0.50    0.05    --   71.04  15.00  60.00   58
  7  \w     71.00 111.00   0.50    0.05    --   71.04  15.00 120.00   80
  8  \w     55.00  89.00   0.50    0.05    --   62.28  15.00   0.00   68
  9  \w     64.00  97.00   0.50    0.05    --   71.04  15.00 -30.00   66
 10  \w     67.00  92.00   0.50    0.05    --   74.29  15.00 -30.00   50
 11  \w     70.00 113.00   0.50    0.05    --   74.29  15.00 -90.00   86
 12  \w     58.00 102.00   0.50    0.05    --   62.28  15.00-120.00   88
 13  \w     61.00 102.00   0.50    0.05    --   62.28  15.00-180.00   82
 14  \w     67.00 115.00   0.50    0.05    --   74.29  15.00-180.00   96
 15  \w     67.00  92.00   0.50    0.05    --   74.29  15.00-120.00   50
 16  \w     67.00  92.00   0.50    0.05    --   74.29  15.00   0.00   50
 17  \w     73.00  98.00   0.50    0.05    --   74.29  15.00 150.00   50
 18  \w     67.00  95.00   0.50    0.05    --   74.29  15.00  90.00   56
 19  \w     75.00 106.00   0.50    0.05    --   74.29  15.00  30.00   62
 20  \w     65.00  90.00   0.50    0.05    --   74.29-125.00-120.00   50
 21  \w     47.00  78.00   0.50    0.05    --   62.28-125.00-180.00   62
 22  \w     47.00  77.00   0.50    0.05    --   62.28-125.00   0.00   60
 23  \w     41.00  78.00   0.50    0.05    --   62.28-125.00  60.00   74
 24  \w     39.00  75.00   0.50    0.05    --   62.28-125.00 120.00   72
 25  \w     46.00  72.00   0.50    0.05    --   62.28-125.00 150.00   52
 26  \w     32.00  77.00   0.50    0.05    --   62.28-125.00  90.00   90
 27  \w     39.00  78.00   0.50    0.05    --   62.28-125.00  30.00   78
 28  \w     25.00  77.00   0.50    0.05    --   62.28-125.00 -60.00  104
 29  \w     25.00  50.00   0.50    0.05    --   62.28-125.00 -30.00   50
 30  \w     26.00  59.00   0.50    0.05    --   62.28-125.00 -90.00   66
 31  \w     36.00  78.00   0.50    0.05    --   62.28-125.00-120.00   84
 32  \w     26.00  52.00   0.50    0.05    --   62.28-125.00-150.00   52
 33  \w     37.00  90.00   0.50    0.05    --   74.29-125.00-150.00  106
 34  \w     34.00  87.00   0.50    0.05    --   71.04-125.00-120.00  106
 35  \w     38.00  90.00   0.50    0.05    --   74.29-125.00 -60.00  104
 36  \w     40.00  90.00   0.50    0.05    --   74.29-125.00 -30.00  100
 37  \w     41.00  90.00   0.50    0.05    --   74.29-125.00   0.00   98
 38  \w     43.00  87.00   0.50    0.05    --   71.04-125.00  90.00   88
 39  \w     39.00  90.00   0.50    0.05    --   74.29-125.00 150.00  102
 40  \w     45.00  90.00   0.50    0.05    --   74.29-125.00 120.00   90
 41  \w     64.00  89.00   0.50    0.05    --   74.29-125.00  90.00   50
 42  \w     57.00  90.00   0.50    0.05    --   74.29-125.00  60.00   66
 43  \w     50.00  89.00   0.50    0.05    --   74.29-125.00  30.00   78
 44  \w     56.00  89.00   0.50    0.05    --   74.29-125.00 -90.00   66
 45  \w     61.00  90.00   0.50    0.05    --   74.29-125.00-180.00   58
;
_diffrn_measurement_device 'four-circle diffractometer'
_diffrn_measurement_device_type 'ROD, Synergy Custom system, HyPix-Arc 150'
_diffrn_measurement_method '\w scans'
_diffrn_orient_matrix_type 'CrysAlisPro convention (1999,Acta A55,543-557)'
_diffrn_orient_matrix_UB_11 0.1651111000
_diffrn_orient_matrix_UB_12 -0.0329532000
_diffrn_orient_matrix_UB_13 0.0142217000
_diffrn_orient_matrix_UB_21 -0.0382213000
_diffrn_orient_matrix_UB_22 -0.1510217000
_diffrn_orient_matrix_UB_23 -0.0403090000
_diffrn_orient_matrix_UB_31 0.0368235000
_diffrn_orient_matrix_UB_32 0.0533886000
_diffrn_orient_matrix_UB_33 -0.0833537000
_diffrn_radiation_monochromator mirror
_diffrn_radiation_probe x-ray
_diffrn_radiation_type 'Cu K\a'
_diffrn_radiation_wavelength 1.54184
_diffrn_reflns_av_R_equivalents 0.0250
_diffrn_reflns_av_unetI/netI 0.0258
_diffrn_reflns_Laue_measured_fraction_full 0.971
_diffrn_reflns_Laue_measured_fraction_max 0.971
_diffrn_reflns_limit_h_max 10
_diffrn_reflns_limit_h_min -10
_diffrn_reflns_limit_k_max 11
_diffrn_reflns_limit_k_min -11
_diffrn_reflns_limit_l_max 15
_diffrn_reflns_limit_l_min -19
_diffrn_reflns_number 19092
_diffrn_reflns_point_group_measured_fraction_full 0.971
_diffrn_reflns_point_group_measured_fraction_max 0.971
_diffrn_reflns_theta_full 66.600
_diffrn_reflns_theta_max 66.600
_diffrn_reflns_theta_min 4.694
_diffrn_source 'Rotating-anode X-ray tube'
_diffrn_source_type 'Rigaku (Cu) X-ray Source'
_exptl_absorpt_coefficient_mu 1.274
_exptl_absorpt_correction_T_max 1.00000
_exptl_absorpt_correction_T_min 0.94144
_exptl_absorpt_correction_type multi-scan
_exptl_absorpt_process_details
;
CrysAlisPro 1.171.43.121a (Rigaku Oxford Diffraction, 2024)
Empirical absorption correction using spherical harmonics,
implemented in SCALE3 ABSPACK scaling algorithm.
;
_exptl_crystal_colour 'clear light yellow'
_exptl_crystal_density_diffrn 1.298
_exptl_crystal_description block
_exptl_crystal_F_000 564
_exptl_crystal_size_max 0.15
_exptl_crystal_size_mid 0.12
_exptl_crystal_size_min 0.1
_refine_diff_density_max 0.309
_refine_diff_density_min -0.257
_refine_diff_density_rms 0.054
_refine_ls_extinction_method none
_refine_ls_goodness_of_fit_ref 1.060
_refine_ls_hydrogen_treatment constr
_refine_ls_matrix_type full
_refine_ls_number_parameters 370
_refine_ls_number_reflns 4760
_refine_ls_number_restraints 0
_refine_ls_restrained_S_all 1.060
_refine_ls_R_factor_all 0.0643
_refine_ls_R_factor_gt 0.0557
_refine_ls_shift/su_max 0.000
_refine_ls_shift/su_mean 0.000
_refine_ls_structure_factor_coef Fsqd
_refine_ls_weighting_details 'w=1/[\s^2^(Fo^2^)+(0.0815P)^2^+1.0142P] where P=(Fo^2^+2Fc^2^)/3'
_refine_ls_weighting_scheme calc
_refine_ls_wR_factor_gt 0.1495
_refine_ls_wR_factor_ref 0.1562
_reflns_Friedel_coverage 0.000
_reflns_number_gt 4041
_reflns_number_total 4760
_reflns_threshold_expression 'I > 2\s(I)'
_cod_data_source_file d5ce00574d2.cif
_cod_data_source_block tpetm
_cod_depositor_comments 'Adding full bibliography for 7250826--7250827.cif.'
_cod_database_code 7250827
_shelx_shelxl_version_number 2018/3
_chemical_oxdiff_formula 'C H O N S'
_shelx_space_group_comment
;
The symmetry employed for this shelxl refinement is uniquely defined
by the following loop, which should always be used as a source of
symmetry information in preference to the above space-group names.
They are only intended as comments.
;
_olex2_refinement_description
;
1. Fixed Uiso
 At 1.2 times of:
  All C(H) groups
2.a Aromatic/amide H refined with riding coordinates:
 C2(H2), C3(H3), C4(H4), C5(H5), C13(H13), C14(H14), C16(H16), C17(H17),
 C20(H20), C21(H21), C22(H22), C23(H23), C24(H24), C27(H27), C28(H28), C29(H29),
  C30(H30), C31(H31), C33(H33), C34(H34), C35(H35), C36(H36), C37(H37)
;
_olex2_submission_special_instructions 'No special instructions were received'
_oxdiff_exptl_absorpt_empirical_details
;
Empirical correction (ABSPACK) includes:
- Absorption correction using spherical harmonics
- Frame scaling
;
_oxdiff_exptl_absorpt_empirical_full_max 1.176
_oxdiff_exptl_absorpt_empirical_full_min 0.862

loop_
_space_group_symop_operation_xyz
'x, y, z'
'-x, -y, -z'

loop_
_atom_site_label
_atom_site_type_symbol
_atom_site_fract_x
_atom_site_fract_y
_atom_site_fract_z
_atom_site_U_iso_or_equiv
_atom_site_adp_type
_atom_site_occupancy
_atom_site_site_symmetry_order
_atom_site_calc_flag
_atom_site_refinement_flags_posn
_atom_site_refinement_flags_adp
_atom_site_refinement_flags_occupancy
_atom_site_disorder_assembly
_atom_site_disorder_group
S1 S 0.53096(7) 0.78173(7) 0.15287(4) 0.0424(2) Uani 1 1 d . . . . .
N1 N 0.7188(2) 0.6045(2) 0.10010(13) 0.0379(5) Uani 1 1 d . . . . .
N2 N 0.7375(3) 0.2995(3) 0.01008(17) 0.0573(7) Uani 1 1 d . . . . .
N3 N 0.3476(3) 0.1254(3) 0.10881(18) 0.0605(7) Uani 1 1 d . . . . .
C1 C 0.7909(3) 0.7377(3) 0.09987(15) 0.0376(6) Uani 1 1 d . . . . .
C2 C 0.9378(3) 0.7675(3) 0.07510(16) 0.0424(6) Uani 1 1 d . . . . .
H2 H 0.994873 0.693113 0.055091 0.051 Uiso 1 1 calc R U . . .
C3 C 0.9968(3) 0.9046(3) 0.08025(17) 0.0473(7) Uani 1 1 d . . . . .
H3 H 1.096621 0.925653 0.064435 0.057 Uiso 1 1 calc R U . . .
C4 C 0.9124(4) 1.0159(3) 0.10864(18) 0.0517(7) Uani 1 1 d . . . . .
H4 H 0.956781 1.110641 0.112172 0.062 Uiso 1 1 calc R U . . .
C5 C 0.7670(4) 0.9902(3) 0.13136(18) 0.0494(7) Uani 1 1 d . . . . .
H5 H 0.709709 1.065789 0.149391 0.059 Uiso 1 1 calc R U . . .
C6 C 0.7062(3) 0.8494(3) 0.12710(16) 0.0405(6) Uani 1 1 d . . . . .
C7 C 0.5835(3) 0.6109(3) 0.12603(15) 0.0352(5) Uani 1 1 d . . . . .
C8 C 0.4792(3) 0.4858(3) 0.13012(15) 0.0347(6) Uani 1 1 d . . . . .
C9 C 0.6397(3) 0.3333(3) 0.04717(17) 0.0416(6) Uani 1 1 d . . . . .
C10 C 0.5091(3) 0.3578(3) 0.09292(15) 0.0368(6) Uani 1 1 d . . . . .
C11 C 0.4160(3) 0.2301(3) 0.10213(17) 0.0429(6) Uani 1 1 d . . . . .
C12 C 0.3437(3) 0.4979(3) 0.17777(15) 0.0335(5) Uani 1 1 d . . . . .
C13 C 0.2001(3) 0.4493(3) 0.14566(16) 0.0387(6) Uani 1 1 d . . . . .
H13 H 0.187229 0.409060 0.091152 0.046 Uiso 1 1 calc R U . . .
C14 C 0.0772(3) 0.4593(3) 0.19252(16) 0.0383(6) Uani 1 1 d . . . . .
H14 H -0.019820 0.425623 0.169840 0.046 Uiso 1 1 calc R U . . .
C15 C 0.0922(3) 0.5179(3) 0.27265(15) 0.0330(5) Uani 1 1 d . . . . .
C16 C 0.3596(3) 0.5566(3) 0.25824(15) 0.0335(5) Uani 1 1 d . . . . .
H16 H 0.456559 0.590893 0.280818 0.040 Uiso 1 1 calc R U . . .
C17 C 0.2361(3) 0.5650(3) 0.30505(15) 0.0327(5) Uani 1 1 d . . . . .
H17 H 0.249019 0.603352 0.359930 0.039 Uiso 1 1 calc R U . . .
C18 C -0.0443(3) 0.5317(3) 0.32067(15) 0.0336(5) Uani 1 1 d . . . . .
C19 C -0.1472(3) 0.3994(3) 0.32171(15) 0.0321(5) Uani 1 1 d . . . . .
C20 C -0.0886(3) 0.2752(3) 0.34343(17) 0.0389(6) Uani 1 1 d . . . . .
H20 H 0.015742 0.275755 0.357818 0.047 Uiso 1 1 calc R U . . .
C21 C -0.1803(3) 0.1504(3) 0.34442(18) 0.0446(7) Uani 1 1 d . . . . .
H21 H -0.139279 0.066331 0.360083 0.053 Uiso 1 1 calc R U . . .
C22 C -0.3324(3) 0.1490(3) 0.32240(17) 0.0424(6) Uani 1 1 d . . . . .
H22 H -0.395908 0.063954 0.323425 0.051 Uiso 1 1 calc R U . . .
C23 C -0.3912(3) 0.2704(3) 0.29912(16) 0.0393(6) Uani 1 1 d . . . . .
H23 H -0.494952 0.269121 0.283189 0.047 Uiso 1 1 calc R U . . .
C24 C -0.2990(3) 0.3944(3) 0.29892(16) 0.0365(6) Uani 1 1 d . . . . .
H24 H -0.340596 0.477925 0.282826 0.044 Uiso 1 1 calc R U . . .
C25 C -0.0728(3) 0.6563(3) 0.35790(15) 0.0329(5) Uani 1 1 d . . . . .
C26 C -0.2112(3) 0.6748(3) 0.40551(15) 0.0322(5) Uani 1 1 d . . . . .
C27 C -0.2395(3) 0.6091(3) 0.47622(16) 0.0380(6) Uani 1 1 d . . . . .
H27 H -0.171464 0.545779 0.496008 0.046 Uiso 1 1 calc R U . . .
C28 C -0.3669(3) 0.6357(3) 0.51810(17) 0.0442(6) Uani 1 1 d . . . . .
H28 H -0.384263 0.592188 0.567252 0.053 Uiso 1 1 calc R U . . .
C29 C -0.4686(3) 0.7248(3) 0.48908(17) 0.0423(6) Uani 1 1 d . . . . .
H29 H -0.557099 0.740241 0.517299 0.051 Uiso 1 1 calc R U . . .
C30 C -0.4415(3) 0.7912(3) 0.41909(17) 0.0388(6) Uani 1 1 d . . . . .
H30 H -0.510665 0.853409 0.399243 0.047 Uiso 1 1 calc R U . . .
C31 C -0.3129(3) 0.7670(3) 0.37763(15) 0.0320(5) Uani 1 1 d . . . . .
H31 H -0.294021 0.813855 0.329712 0.038 Uiso 1 1 calc R U . . .
C32 C 0.0292(2) 0.7889(2) 0.35541(15) 0.0316(5) Uani 1 1 d . . . . .
C33 C 0.0825(3) 0.8631(3) 0.42846(17) 0.0398(6) Uani 1 1 d . . . . .
H33 H 0.052473 0.830310 0.478778 0.048 Uiso 1 1 calc R U . . .
C34 C 0.1798(3) 0.9854(3) 0.42745(19) 0.0488(7) Uani 1 1 d . . . . .
H34 H 0.216479 1.035636 0.477167 0.059 Uiso 1 1 calc R U . . .
C35 C 0.2227(3) 1.0336(3) 0.3547(2) 0.0481(7) Uani 1 1 d . . . . .
H35 H 0.290728 1.115761 0.354384 0.058 Uiso 1 1 calc R U . . .
C36 C 0.1680(3) 0.9636(3) 0.2828(2) 0.0483(7) Uani 1 1 d . . . . .
H36 H 0.196393 0.998318 0.232716 0.058 Uiso 1 1 calc R U . . .
C37 C 0.0711(3) 0.8420(3) 0.28315(17) 0.0392(6) Uani 1 1 d . . . . .
H37 H 0.032859 0.794461 0.232982 0.047 Uiso 1 1 calc R U . . .

loop_
_atom_site_aniso_label
_atom_site_aniso_U_11
_atom_site_aniso_U_22
_atom_site_aniso_U_33
_atom_site_aniso_U_23
_atom_site_aniso_U_13
_atom_site_aniso_U_12
S1 0.0345(4) 0.0425(4) 0.0518(4) 0.0045(3) 0.0122(3) 0.0064(3)
N1 0.0295(11) 0.0445(12) 0.0404(12) 0.0043(9) 0.0100(9) 0.0026(9)
N2 0.0461(14) 0.0539(15) 0.0730(18) -0.0032(13) 0.0277(13) 0.0056(12)
N3 0.0569(16) 0.0499(16) 0.0734(19) -0.0018(13) 0.0183(14) -0.0066(13)
C1 0.0352(13) 0.0441(14) 0.0339(13) 0.0063(11) 0.0062(10) 0.0005(11)
C2 0.0350(14) 0.0532(16) 0.0390(15) 0.0045(12) 0.0105(11) -0.0019(12)
C3 0.0431(15) 0.0558(18) 0.0429(16) 0.0087(13) 0.0104(12) -0.0069(13)
C4 0.0589(18) 0.0477(17) 0.0478(17) 0.0082(13) 0.0110(14) -0.0094(14)
C5 0.0584(18) 0.0419(15) 0.0493(17) 0.0060(13) 0.0139(13) 0.0052(13)
C6 0.0384(14) 0.0465(15) 0.0376(14) 0.0075(11) 0.0084(11) 0.0028(11)
C7 0.0280(12) 0.0424(14) 0.0359(13) 0.0038(11) 0.0076(10) 0.0042(10)
C8 0.0255(12) 0.0435(14) 0.0356(13) 0.0048(11) 0.0050(10) 0.0023(10)
C9 0.0387(14) 0.0432(15) 0.0436(15) 0.0029(12) 0.0112(12) 0.0042(11)
C10 0.0290(12) 0.0440(14) 0.0384(14) 0.0040(11) 0.0087(10) 0.0035(10)
C11 0.0371(14) 0.0468(16) 0.0446(16) -0.0027(12) 0.0110(11) 0.0030(12)
C12 0.0243(12) 0.0390(13) 0.0378(13) 0.0031(10) 0.0066(10) 0.0027(10)
C13 0.0292(13) 0.0485(15) 0.0373(14) -0.0014(11) 0.0039(10) 0.0000(11)
C14 0.0249(12) 0.0479(15) 0.0411(14) -0.0008(12) 0.0035(10) -0.0007(10)
C15 0.0243(11) 0.0365(13) 0.0395(14) 0.0071(10) 0.0056(10) 0.0051(9)
C16 0.0207(11) 0.0400(13) 0.0401(14) 0.0044(11) 0.0019(9) 0.0034(9)
C17 0.0267(12) 0.0384(13) 0.0339(13) 0.0027(10) 0.0036(9) 0.0062(10)
C18 0.0263(12) 0.0371(13) 0.0382(14) 0.0060(10) 0.0032(10) 0.0036(10)
C19 0.0288(12) 0.0314(12) 0.0360(13) 0.0020(10) 0.0036(9) 0.0015(9)
C20 0.0291(12) 0.0382(14) 0.0501(16) 0.0053(11) 0.0019(11) 0.0052(10)
C21 0.0485(16) 0.0304(13) 0.0562(17) 0.0085(12) 0.0019(13) 0.0078(11)
C22 0.0428(15) 0.0354(14) 0.0476(16) 0.0015(12) 0.0097(12) -0.0079(11)
C23 0.0263(12) 0.0478(15) 0.0432(15) 0.0028(12) 0.0049(10) -0.0021(11)
C24 0.0317(13) 0.0365(13) 0.0422(14) 0.0040(11) 0.0016(10) 0.0081(10)
C25 0.0267(12) 0.0354(13) 0.0368(13) 0.0061(10) 0.0018(10) 0.0004(10)
C26 0.0268(11) 0.0329(12) 0.0366(14) -0.0011(10) 0.0046(10) 0.0024(9)
C27 0.0389(14) 0.0355(13) 0.0408(15) 0.0071(11) 0.0066(11) 0.0052(11)
C28 0.0425(15) 0.0472(16) 0.0430(15) 0.0075(12) 0.0119(12) -0.0051(12)
C29 0.0271(13) 0.0497(16) 0.0490(16) -0.0045(13) 0.0134(11) -0.0033(11)
C30 0.0257(12) 0.0376(13) 0.0525(16) -0.0027(12) 0.0019(11) 0.0052(10)
C31 0.0255(11) 0.0324(12) 0.0379(13) 0.0034(10) 0.0039(10) -0.0007(9)
C32 0.0219(11) 0.0315(12) 0.0423(14) 0.0041(10) 0.0060(9) 0.0034(9)
C33 0.0292(13) 0.0467(15) 0.0425(15) -0.0041(12) 0.0079(10) 0.0002(11)
C34 0.0307(13) 0.0477(16) 0.0643(19) -0.0180(14) 0.0034(12) 0.0004(12)
C35 0.0309(13) 0.0355(14) 0.078(2) 0.0044(14) 0.0098(13) -0.0028(11)
C36 0.0360(14) 0.0472(16) 0.0636(19) 0.0173(14) 0.0108(13) -0.0023(12)
C37 0.0337(13) 0.0402(14) 0.0443(15) 0.0072(12) 0.0066(11) 0.0015(11)

loop_
_atom_type_symbol
_atom_type_description
_atom_type_scat_dispersion_real
_atom_type_scat_dispersion_imag
_atom_type_scat_source
C C 0.0181 0.0091 'International Tables Vol C Tables 4.2.6.8 and 6.1.1.4'
H H 0.0000 0.0000 'International Tables Vol C Tables 4.2.6.8 and 6.1.1.4'
N N 0.0311 0.0180 'International Tables Vol C Tables 4.2.6.8 and 6.1.1.4'
S S 0.3331 0.5567 'International Tables Vol C Tables 4.2.6.8 and 6.1.1.4'

loop_
_geom_angle_atom_site_label_1
_geom_angle_atom_site_label_2
_geom_angle_atom_site_label_3
_geom_angle
_geom_angle_site_symmetry_1
_geom_angle_site_symmetry_3
_geom_angle_publ_flag
C6 S1 C7 88.76(12) . . ?
C7 N1 C1 110.9(2) . . ?
N1 C1 C2 125.1(2) . . ?
N1 C1 C6 115.0(2) . . ?
C2 C1 C6 119.9(3) . . ?
C1 C2 H2 120.6 . . ?
C3 C2 C1 118.8(3) . . ?
C3 C2 H2 120.6 . . ?
C2 C3 H3 119.5 . . ?
C2 C3 C4 121.1(3) . . ?
C4 C3 H3 119.5 . . ?
C3 C4 H4 119.3 . . ?
C5 C4 C3 121.3(3) . . ?
C5 C4 H4 119.3 . . ?
C4 C5 H5 121.1 . . ?
C4 C5 C6 117.9(3) . . ?
C6 C5 H5 121.1 . . ?
C1 C6 S1 109.7(2) . . ?
C5 C6 S1 129.3(2) . . ?
C5 C6 C1 121.0(3) . . ?
N1 C7 S1 115.62(19) . . ?
N1 C7 C8 122.9(2) . . ?
C8 C7 S1 121.40(18) . . ?
C7 C8 C12 119.0(2) . . ?
C10 C8 C7 120.5(2) . . ?
C10 C8 C12 120.5(2) . . ?
N2 C9 C10 172.9(3) . . ?
C8 C10 C9 125.1(2) . . ?
C8 C10 C11 121.8(2) . . ?
C11 C10 C9 113.0(2) . . ?
N3 C11 C10 176.9(3) . . ?
C13 C12 C8 122.0(2) . . ?
C13 C12 C16 118.7(2) . . ?
C16 C12 C8 119.3(2) . . ?
C12 C13 H13 119.8 . . ?
C14 C13 C12 120.3(2) . . ?
C14 C13 H13 119.8 . . ?
C13 C14 H14 119.4 . . ?
C13 C14 C15 121.3(2) . . ?
C15 C14 H14 119.4 . . ?
C14 C15 C17 118.4(2) . . ?
C14 C15 C18 119.8(2) . . ?
C17 C15 C18 121.8(2) . . ?
C12 C16 H16 119.7 . . ?
C17 C16 C12 120.7(2) . . ?
C17 C16 H16 119.7 . . ?
C15 C17 H17 119.7 . . ?
C16 C17 C15 120.7(2) . . ?
C16 C17 H17 119.7 . . ?
C15 C18 C19 115.6(2) . . ?
C25 C18 C15 121.2(2) . . ?
C25 C18 C19 123.2(2) . . ?
C20 C19 C18 119.3(2) . . ?
C20 C19 C24 118.2(2) . . ?
C24 C19 C18 122.5(2) . . ?
C19 C20 H20 119.6 . . ?
C21 C20 C19 120.9(2) . . ?
C21 C20 H20 119.6 . . ?
C20 C21 H21 120.2 . . ?
C20 C21 C22 119.6(2) . . ?
C22 C21 H21 120.2 . . ?
C21 C22 H22 120.0 . . ?
C23 C22 C21 120.0(2) . . ?
C23 C22 H22 120.0 . . ?
C22 C23 H23 120.1 . . ?
C22 C23 C24 119.8(2) . . ?
C24 C23 H23 120.1 . . ?
C19 C24 H24 119.3 . . ?
C23 C24 C19 121.4(2) . . ?
C23 C24 H24 119.3 . . ?
C18 C25 C26 122.6(2) . . ?
C18 C25 C32 123.0(2) . . ?
C32 C25 C26 114.4(2) . . ?
C27 C26 C25 123.7(2) . . ?
C27 C26 C31 118.8(2) . . ?
C31 C26 C25 117.5(2) . . ?
C26 C27 H27 119.9 . . ?
C26 C27 C28 120.1(2) . . ?
C28 C27 H27 119.9 . . ?
C27 C28 H28 119.7 . . ?
C29 C28 C27 120.6(3) . . ?
C29 C28 H28 119.7 . . ?
C28 C29 H29 120.1 . . ?
C30 C29 C28 119.8(2) . . ?
C30 C29 H29 120.1 . . ?
C29 C30 H30 120.1 . . ?
C29 C30 C31 119.9(2) . . ?
C31 C30 H30 120.1 . . ?
C26 C31 H31 119.6 . . ?
C30 C31 C26 120.7(2) . . ?
C30 C31 H31 119.6 . . ?
C33 C32 C25 119.0(2) . . ?
C37 C32 C25 122.4(2) . . ?
C37 C32 C33 118.6(2) . . ?
C32 C33 H33 120.1 . . ?
C32 C33 C34 119.9(3) . . ?
C34 C33 H33 120.1 . . ?
C33 C34 H34 119.9 . . ?
C35 C34 C33 120.2(3) . . ?
C35 C34 H34 119.9 . . ?
C34 C35 H35 119.9 . . ?
C36 C35 C34 120.3(3) . . ?
C36 C35 H35 119.9 . . ?
C35 C36 H36 120.0 . . ?
C35 C36 C37 120.0(3) . . ?
C37 C36 H36 120.0 . . ?
C32 C37 C36 121.0(3) . . ?
C32 C37 H37 119.5 . . ?
C36 C37 H37 119.5 . . ?

loop_
_geom_bond_atom_site_label_1
_geom_bond_atom_site_label_2
_geom_bond_distance
_geom_bond_site_symmetry_2
_geom_bond_publ_flag
S1 C6 1.726(3) . ?
S1 C7 1.752(3) . ?
N1 C1 1.372(3) . ?
N1 C7 1.303(3) . ?
N2 C9 1.141(3) . ?
N3 C11 1.139(4) . ?
C1 C2 1.404(3) . ?
C1 C6 1.407(4) . ?
C2 H2 0.9500 . ?
C2 C3 1.359(4) . ?
C3 H3 0.9500 . ?
C3 C4 1.408(4) . ?
C4 H4 0.9500 . ?
C4 C5 1.375(4) . ?
C5 H5 0.9500 . ?
C5 C6 1.396(4) . ?
C7 C8 1.456(3) . ?
C8 C10 1.370(4) . ?
C8 C12 1.478(3) . ?
C9 C10 1.441(3) . ?
C10 C11 1.435(4) . ?
C12 C13 1.395(3) . ?
C12 C16 1.399(3) . ?
C13 H13 0.9500 . ?
C13 C14 1.375(3) . ?
C14 H14 0.9500 . ?
C14 C15 1.394(4) . ?
C15 C17 1.396(3) . ?
C15 C18 1.491(3) . ?
C16 H16 0.9500 . ?
C16 C17 1.378(3) . ?
C17 H17 0.9500 . ?
C18 C19 1.497(3) . ?
C18 C25 1.339(4) . ?
C19 C20 1.388(3) . ?
C19 C24 1.386(3) . ?
C20 H20 0.9500 . ?
C20 C21 1.387(4) . ?
C21 H21 0.9500 . ?
C21 C22 1.388(4) . ?
C22 H22 0.9500 . ?
C22 C23 1.374(4) . ?
C23 H23 0.9500 . ?
C23 C24 1.381(4) . ?
C24 H24 0.9500 . ?
C25 C26 1.508(3) . ?
C25 C32 1.497(3) . ?
C26 C27 1.386(4) . ?
C26 C31 1.394(3) . ?
C27 H27 0.9500 . ?
C27 C28 1.386(4) . ?
C28 H28 0.9500 . ?
C28 C29 1.380(4) . ?
C29 H29 0.9500 . ?
C29 C30 1.377(4) . ?
C30 H30 0.9500 . ?
C30 C31 1.387(3) . ?
C31 H31 0.9500 . ?
C32 C33 1.396(4) . ?
C32 C37 1.384(4) . ?
C33 H33 0.9500 . ?
C33 C34 1.395(4) . ?
C34 H34 0.9500 . ?
C34 C35 1.375(4) . ?
C35 H35 0.9500 . ?
C35 C36 1.367(4) . ?
C36 H36 0.9500 . ?
C36 C37 1.386(4) . ?
C37 H37 0.9500 . ?

loop_
_geom_torsion_atom_site_label_1
_geom_torsion_atom_site_label_2
_geom_torsion_atom_site_label_3
_geom_torsion_atom_site_label_4
_geom_torsion
_geom_torsion_site_symmetry_1
_geom_torsion_site_symmetry_2
_geom_torsion_site_symmetry_3
_geom_torsion_site_symmetry_4
_geom_torsion_publ_flag
S1 C7 C8 C10 165.8(2) . . . . ?
S1 C7 C8 C12 -16.6(3) . . . . ?
N1 C1 C2 C3 -178.1(3) . . . . ?
N1 C1 C6 S1 -0.3(3) . . . . ?
N1 C1 C6 C5 178.8(2) . . . . ?
N1 C7 C8 C10 -12.0(4) . . . . ?
N1 C7 C8 C12 165.6(2) . . . . ?
C1 N1 C7 S1 0.0(3) . . . . ?
C1 N1 C7 C8 177.9(2) . . . . ?
C1 C2 C3 C4 -1.0(4) . . . . ?
C2 C1 C6 S1 179.7(2) . . . . ?
C2 C1 C6 C5 -1.2(4) . . . . ?
C2 C3 C4 C5 -0.7(5) . . . . ?
C3 C4 C5 C6 1.4(5) . . . . ?
C4 C5 C6 S1 178.5(2) . . . . ?
C4 C5 C6 C1 -0.4(4) . . . . ?
C6 S1 C7 N1 -0.1(2) . . . . ?
C6 S1 C7 C8 -178.0(2) . . . . ?
C6 C1 C2 C3 1.9(4) . . . . ?
C7 S1 C6 C1 0.2(2) . . . . ?
C7 S1 C6 C5 -178.8(3) . . . . ?
C7 N1 C1 C2 -179.8(3) . . . . ?
C7 N1 C1 C6 0.2(3) . . . . ?
C7 C8 C10 C9 -0.5(4) . . . . ?
C7 C8 C10 C11 174.1(2) . . . . ?
C7 C8 C12 C13 129.9(3) . . . . ?
C7 C8 C12 C16 -51.7(3) . . . . ?
C8 C12 C13 C14 178.5(2) . . . . ?
C8 C12 C16 C17 -177.9(2) . . . . ?
C10 C8 C12 C13 -52.5(4) . . . . ?
C10 C8 C12 C16 125.9(3) . . . . ?
C12 C8 C10 C9 -178.1(2) . . . . ?
C12 C8 C10 C11 -3.4(4) . . . . ?
C12 C13 C14 C15 0.1(4) . . . . ?
C12 C16 C17 C15 -1.3(4) . . . . ?
C13 C12 C16 C17 0.6(4) . . . . ?
C13 C14 C15 C17 -0.8(4) . . . . ?
C13 C14 C15 C18 177.8(2) . . . . ?
C14 C15 C17 C16 1.4(4) . . . . ?
C14 C15 C18 C19 51.5(3) . . . . ?
C14 C15 C18 C25 -126.6(3) . . . . ?
C15 C18 C19 C20 52.3(3) . . . . ?
C15 C18 C19 C24 -125.3(3) . . . . ?
C15 C18 C25 C26 178.7(2) . . . . ?
C15 C18 C25 C32 -0.9(4) . . . . ?
C16 C12 C13 C14 0.0(4) . . . . ?
C17 C15 C18 C19 -129.9(2) . . . . ?
C17 C15 C18 C25 51.9(3) . . . . ?
C18 C15 C17 C16 -177.2(2) . . . . ?
C18 C19 C20 C21 -179.5(2) . . . . ?
C18 C19 C24 C23 178.9(2) . . . . ?
C18 C25 C26 C27 65.0(3) . . . . ?
C18 C25 C26 C31 -117.1(3) . . . . ?
C18 C25 C32 C33 -125.4(3) . . . . ?
C18 C25 C32 C37 55.6(4) . . . . ?
C19 C18 C25 C26 0.8(4) . . . . ?
C19 C18 C25 C32 -178.9(2) . . . . ?
C19 C20 C21 C22 0.8(4) . . . . ?
C20 C19 C24 C23 1.2(4) . . . . ?
C20 C21 C22 C23 0.6(4) . . . . ?
C21 C22 C23 C24 -1.0(4) . . . . ?
C22 C23 C24 C19 0.1(4) . . . . ?
C24 C19 C20 C21 -1.7(4) . . . . ?
C25 C18 C19 C20 -129.6(3) . . . . ?
C25 C18 C19 C24 52.8(4) . . . . ?
C25 C26 C27 C28 177.6(2) . . . . ?
C25 C26 C31 C30 -178.9(2) . . . . ?
C25 C32 C33 C34 178.9(2) . . . . ?
C25 C32 C37 C36 -178.8(2) . . . . ?
C26 C25 C32 C33 54.9(3) . . . . ?
C26 C25 C32 C37 -124.1(3) . . . . ?
C26 C27 C28 C29 1.6(4) . . . . ?
C27 C26 C31 C30 -1.0(4) . . . . ?
C27 C28 C29 C30 -1.9(4) . . . . ?
C28 C29 C30 C31 0.7(4) . . . . ?
C29 C30 C31 C26 0.7(4) . . . . ?
C31 C26 C27 C28 -0.2(4) . . . . ?
C32 C25 C26 C27 -115.3(3) . . . . ?
C32 C25 C26 C31 62.5(3) . . . . ?
C32 C33 C34 C35 0.4(4) . . . . ?
C33 C32 C37 C36 2.2(4) . . . . ?
C33 C34 C35 C36 1.4(4) . . . . ?
C34 C35 C36 C37 -1.3(4) . . . . ?
C35 C36 C37 C32 -0.5(4) . . . . ?
C37 C32 C33 C34 -2.1(4) . . . . ?
